data_1564917
loop_
_publ_author_name
'Patel, Dinesh G.'
'Cox, Jordan M.'
'Bender, Branden M.'
'Benedict, Jason B.'

_publ_section_title
;
 3',5'-Dichloro-<i>N</i>,<i>N</i>-diphenyl-[1,1'-biphenyl]-4-amine
;
_journal_coeditor_code HB4393
_journal_issue 10
_journal_name_full IUCrData
_journal_page_first x211016
_journal_paper_doi 10.1107/S2414314621010166
_journal_volume 6
_journal_year 2021
_chemical_formula_iupac 'C24 H17 Cl2 N'
_chemical_formula_moiety 'C24 H17 Cl2 N'
_chemical_formula_sum 'C24 H17 Cl2 N'
_chemical_formula_weight 390.28
_chemical_name_common
;
4-(3,5-Dichlorophenyl)-N,N-diphenylaniline
;
_chemical_name_systematic
;
3',5'-Dichloro-<i>N</i>,<i>N</i>-diphenyl-[1,1'-biphenyl]-4-amine
;
_space_group_crystal_system monoclinic
_space_group_IT_number 14
_space_group_name_Hall '-P 2yn'
_space_group_name_H-M_alt 'P 1 21/n 1'
_atom_sites_solution_hydrogens geom
_audit_creation_method
;
Olex2 1.2
(compiled 2018.05.29 svn.r3508 for OlexSys, GUI svn.r5506)
;
_cell_angle_alpha 90
_cell_angle_beta 110.4472(18)
_cell_angle_gamma 90
_cell_formula_units_Z 4
_cell_length_a 14.5188(11)
_cell_length_b 7.7744(7)
_cell_length_c 18.0700(16)
_cell_measurement_reflns_used 6404
_cell_measurement_temperature 90
_cell_measurement_theta_max 32.09
_cell_measurement_theta_min 2.88
_cell_volume 1911.1(3)
_computing_cell_refinement
;
SAINT (Bruker, 2018)
;
_computing_data_collection
;
APEX3  (Bruker, 2018)
;
_computing_data_reduction
;
SAINT (Bruker, 2018)
;
_computing_molecular_graphics
;
<i>OLEX2</i> (Dolomanov <i>et al.</i>,  2009)
;
_computing_publication_material
;
<i>OLEX2</i> (Dolomanov <i>et al.</i>,  2009)
;
_computing_structure_refinement
;
ShelXL (Sheldrick, 2015)
;
_computing_structure_solution
;
<i>olex2.solve</i> (Dolomanov <i>et al.</i>,  2009)
;
_diffrn_ambient_temperature 90
_diffrn_detector 'Bruker APEX2 area detector'
_diffrn_detector_area_resol_mean 7.9
_diffrn_measured_fraction_theta_full 0.987
_diffrn_measured_fraction_theta_max 0.944
_diffrn_measurement_device 'three-circle diffractometer'
_diffrn_measurement_device_type 'Bruker SMART APEXII area detector'
_diffrn_measurement_method '\w and \f scans'
_diffrn_radiation_monochromator 'mirror optics'
_diffrn_radiation_probe x-ray
_diffrn_radiation_type MoK\a
_diffrn_radiation_wavelength 0.71073
_diffrn_reflns_av_R_equivalents 0.0408
_diffrn_reflns_av_unetI/netI 0.0469
_diffrn_reflns_limit_h_max 18
_diffrn_reflns_limit_h_min -20
_diffrn_reflns_limit_k_max 11
_diffrn_reflns_limit_k_min -10
_diffrn_reflns_limit_l_max 27
_diffrn_reflns_limit_l_min -24
_diffrn_reflns_number 18024
_diffrn_reflns_theta_full 26.000
_diffrn_reflns_theta_max 32.093
_diffrn_reflns_theta_min 1.559
_diffrn_source 'microfocus sealed X-ray tube'
_exptl_absorpt_coefficient_mu 0.348
_exptl_absorpt_correction_T_max 0.7463
_exptl_absorpt_correction_T_min 0.6773
_exptl_absorpt_correction_type multi-scan
_exptl_absorpt_process_details
;
(SADABS; Bruker, 2018)
;
_exptl_crystal_colour colourless
_exptl_crystal_density_diffrn 1.356
_exptl_crystal_density_method 'not measured'
_exptl_crystal_description plate
_exptl_crystal_F_000 808
_exptl_crystal_size_max 0.32
_exptl_crystal_size_mid 0.24
_exptl_crystal_size_min 0.04
_refine_diff_density_max 0.451
_refine_diff_density_min -0.298
_refine_ls_extinction_method none
_refine_ls_goodness_of_fit_ref 1.018
_refine_ls_hydrogen_treatment constr
_refine_ls_matrix_type full
_refine_ls_number_parameters 244
_refine_ls_number_reflns 6318
_refine_ls_number_restraints 0
_refine_ls_restrained_S_all 1.018
_refine_ls_R_factor_all 0.0694
_refine_ls_R_factor_gt 0.0444
_refine_ls_shift/su_max 0.001
_refine_ls_shift/su_mean 0.000
_refine_ls_structure_factor_coef Fsqd
_refine_ls_weighting_details 'w=1/[\s^2^(Fo^2^)+(0.0584P)^2^+0.2620P] where P=(Fo^2^+2Fc^2^)/3'
_refine_ls_weighting_scheme calc
_refine_ls_wR_factor_gt 0.1053
_refine_ls_wR_factor_ref 0.1163
_reflns_number_gt 4600
_reflns_number_total 6318
_reflns_threshold_expression 'I > 2\s(I)'
_cod_data_source_file hb4393sup1.cif
_cod_data_source_block I
_cod_database_code 1564917
_shelx_space_group_comment
;
The symmetry employed for this shelxl refinement is uniquely defined
by the following loop, which should always be used as a source of
symmetry information in preference to the above space-group names.
They are only intended as comments.
;
_shelx_estimated_absorpt_t_min 0.897
_shelx_estimated_absorpt_t_max 0.986

loop_
_space_group_symop_operation_xyz
'x, y, z'
'-x+1/2, y+1/2, -z+1/2'
'-x, -y, -z'
'x-1/2, -y-1/2, z-1/2'

loop_
_atom_site_type_symbol
_atom_site_label
_atom_site_fract_x
_atom_site_fract_y
_atom_site_fract_z
_atom_site_U_iso_or_equiv
_atom_site_adp_type
_atom_site_calc_flag
_atom_site_occupancy
_atom_site_disorder_assembly
_atom_site_disorder_group
Cl Cl1 0.58639(3) 0.75629(5) 0.37567(2) 0.02440(10) Uani d 1 . .
Cl Cl2 0.50900(3) 0.69374(6) 0.06326(2) 0.03003(11) Uani d 1 . .
C C4 0.22713(10) 0.73656(17) 0.17719(8) 0.0137(3) Uani d 1 . .
C C13 -0.10562(10) 0.75089(17) 0.21142(7) 0.0125(2) Uani d 1 . .
N N1 -0.07602(9) 0.73451(16) 0.14480(6) 0.0144(2) Uani d 1 . .
C C19 -0.14718(10) 0.75157(18) 0.06761(7) 0.0141(3) Uani d 1 . .
C C10 0.53724(11) 0.72175(18) 0.21805(9) 0.0190(3) Uani d 1 . .
H H10 0.605687 0.714403 0.227325 0.023 Uiso calc 1 . .
C C7 0.33384(11) 0.73663(17) 0.19079(8) 0.0147(3) Uani d 1 . .
C C1 0.02498(10) 0.73489(17) 0.15553(7) 0.0130(3) Uani d 1 . .
C C20 -0.23743(11) 0.6683(2) 0.04815(8) 0.0187(3) Uani d 1 . .
H H20 -0.250201 0.594839 0.085468 0.022 Uiso calc 1 . .
C C21 -0.30879(12) 0.6926(2) -0.02586(9) 0.0253(3) Uani d 1 . .
H H21 -0.370919 0.637873 -0.038583 0.030 Uiso calc 1 . .
C C14 -0.05678(10) 0.65661(18) 0.28000(7) 0.0140(3) Uani d 1 . .
H H14 -0.005075 0.580467 0.281248 0.017 Uiso calc 1 . .
C C8 0.40304(11) 0.75138(17) 0.26757(8) 0.0160(3) Uani d 1 . .
H H8 0.381605 0.767131 0.311129 0.019 Uiso calc 1 . .
C C16 -0.16027(11) 0.7831(2) 0.34467(8) 0.0189(3) Uani d 1 . .
H H16 -0.179045 0.793924 0.389821 0.023 Uiso calc 1 . .
C C6 0.06067(11) 0.64239(19) 0.10468(8) 0.0167(3) Uani d 1 . .
H H6 0.016417 0.577499 0.062682 0.020 Uiso calc 1 . .
C C3 0.19096(10) 0.82689(17) 0.22789(8) 0.0136(3) Uani d 1 . .
H H3 0.235370 0.889506 0.270698 0.016 Uiso calc 1 . .
C C2 0.09205(10) 0.82738(17) 0.21728(8) 0.0140(3) Uani d 1 . .
H H2 0.069372 0.891289 0.252341 0.017 Uiso calc 1 . .
C C9 0.50190(11) 0.74299(18) 0.27962(9) 0.0174(3) Uani d 1 . .
C C24 -0.12794(12) 0.8547(2) 0.01149(8) 0.0195(3) Uani d 1 . .
H H24 -0.066167 0.910609 0.024041 0.023 Uiso calc 1 . .
C C15 -0.08374(11) 0.67414(19) 0.34618(8) 0.0178(3) Uani d 1 . .
H H15 -0.049628 0.611252 0.392795 0.021 Uiso calc 1 . .
C C12 0.36787(11) 0.71894(19) 0.12771(9) 0.0181(3) Uani d 1 . .
H H12 0.322600 0.711890 0.075086 0.022 Uiso calc 1 . .
C C17 -0.20905(11) 0.87587(19) 0.27654(8) 0.0175(3) Uani d 1 . .
H H17 -0.261409 0.950418 0.275312 0.021 Uiso calc 1 . .
C C11 0.46825(12) 0.71177(19) 0.14253(9) 0.0197(3) Uani d 1 . .
C C23 -0.19930(13) 0.8754(2) -0.06270(9) 0.0266(4) Uani d 1 . .
H H23 -0.185790 0.944557 -0.101048 0.032 Uiso calc 1 . .
C C18 -0.18223(10) 0.86104(18) 0.21019(8) 0.0152(3) Uani d 1 . .
H H18 -0.215906 0.925670 0.164021 0.018 Uiso calc 1 . .
C C22 -0.28971(13) 0.7965(2) -0.08128(9) 0.0295(4) Uani d 1 . .
H H22 -0.338688 0.813149 -0.131806 0.035 Uiso calc 1 . .
C C5 0.15979(11) 0.64454(19) 0.11497(8) 0.0168(3) Uani d 1 . .
H H5 0.182456 0.582695 0.079321 0.020 Uiso calc 1 . .

loop_
_atom_site_aniso_label
_atom_site_aniso_U_11
_atom_site_aniso_U_22
_atom_site_aniso_U_33
_atom_site_aniso_U_12
_atom_site_aniso_U_13
_atom_site_aniso_U_23
Cl1 0.0142(2) 0.0296(2) 0.02519(18) 0.00058(15) 0.00163(14) -0.00117(14)
Cl2 0.0253(2) 0.0422(2) 0.0312(2) 0.00160(18) 0.02072(17) -0.00223(17)
C4 0.0133(7) 0.0140(6) 0.0146(5) 0.0024(5) 0.0057(5) 0.0020(5)
C13 0.0108(7) 0.0145(6) 0.0126(5) -0.0027(5) 0.0048(5) -0.0019(4)
N1 0.0099(6) 0.0230(6) 0.0100(4) 0.0004(5) 0.0032(4) 0.0001(4)
C19 0.0133(7) 0.0177(6) 0.0108(5) 0.0028(5) 0.0037(5) 0.0003(5)
C10 0.0128(8) 0.0162(6) 0.0309(8) 0.0017(5) 0.0114(6) 0.0004(5)
C7 0.0133(7) 0.0136(6) 0.0191(6) 0.0011(5) 0.0079(5) 0.0007(5)
C1 0.0115(7) 0.0158(6) 0.0126(5) 0.0011(5) 0.0051(5) 0.0018(4)
C20 0.0158(8) 0.0246(7) 0.0159(6) 0.0006(6) 0.0059(5) -0.0040(5)
C21 0.0134(8) 0.0399(9) 0.0197(7) 0.0024(7) 0.0020(6) -0.0111(6)
C14 0.0120(7) 0.0157(6) 0.0139(6) -0.0009(5) 0.0042(5) -0.0004(4)
C8 0.0159(7) 0.0142(6) 0.0189(6) 0.0008(5) 0.0074(5) 0.0014(5)
C16 0.0169(8) 0.0265(7) 0.0149(6) -0.0041(6) 0.0077(5) -0.0051(5)
C6 0.0157(7) 0.0207(7) 0.0135(6) -0.0011(5) 0.0049(5) -0.0036(5)
C3 0.0130(7) 0.0134(6) 0.0147(6) -0.0013(5) 0.0054(5) -0.0007(4)
C2 0.0152(7) 0.0133(6) 0.0147(6) 0.0013(5) 0.0068(5) -0.0002(5)
C9 0.0146(7) 0.0138(6) 0.0225(6) -0.0003(5) 0.0049(5) 0.0000(5)
C24 0.0213(8) 0.0211(7) 0.0174(6) 0.0026(6) 0.0084(6) 0.0033(5)
C15 0.0180(8) 0.0218(7) 0.0129(6) -0.0023(6) 0.0047(5) 0.0003(5)
C12 0.0169(8) 0.0197(7) 0.0203(6) 0.0014(6) 0.0098(6) -0.0006(5)
C17 0.0121(7) 0.0221(7) 0.0195(6) -0.0011(5) 0.0068(5) -0.0058(5)
C11 0.0199(8) 0.0188(7) 0.0259(7) -0.0002(6) 0.0148(6) -0.0007(5)
C23 0.0336(10) 0.0311(8) 0.0167(6) 0.0146(7) 0.0110(6) 0.0071(6)
C18 0.0118(7) 0.0177(6) 0.0152(6) -0.0001(5) 0.0037(5) -0.0005(5)
C22 0.0251(9) 0.0456(10) 0.0128(6) 0.0180(8) 0.0005(6) -0.0024(6)
C5 0.0159(7) 0.0206(6) 0.0153(6) 0.0024(5) 0.0073(5) -0.0017(5)

loop_
_atom_type_symbol
_atom_type_description
_atom_type_scat_dispersion_real
_atom_type_scat_dispersion_imag
_atom_type_scat_source
C C 0.0033 0.0016 'International Tables Vol C Tables 4.2.6.8 and 6.1.1.4'
H H 0.0000 0.0000 'International Tables Vol C Tables 4.2.6.8 and 6.1.1.4'
N N 0.0061 0.0033 'International Tables Vol C Tables 4.2.6.8 and 6.1.1.4'
Cl Cl 0.1484 0.1585 'International Tables Vol C Tables 4.2.6.8 and 6.1.1.4'

loop_
_geom_angle_atom_site_label_1
_geom_angle_atom_site_label_2
_geom_angle_atom_site_label_3
_geom_angle_site_symmetry_1
_geom_angle_site_symmetry_3
_geom_angle
_geom_angle_publ_flag
C3 C4 C7 . . 120.19(12) ?
C3 C4 C5 . . 117.83(13) ?
C5 C4 C7 . . 121.97(12) ?
C14 C13 N1 . . 119.61(12) ?
C18 C13 N1 . . 121.12(12) ?
C18 C13 C14 . . 119.26(12) ?
C13 N1 C19 . . 119.49(11) ?
C1 N1 C13 . . 119.47(11) ?
C1 N1 C19 . . 119.91(11) ?
C20 C19 N1 . . 120.09(12) ?
C20 C19 C24 . . 119.57(13) ?
C24 C19 N1 . . 120.33(13) ?
C9 C10 H10 . . 121.5 ?
C11 C10 H10 . . 121.5 ?
C11 C10 C9 . . 117.00(14) ?
C8 C7 C4 . . 120.64(12) ?
C12 C7 C4 . . 120.76(13) ?
C12 C7 C8 . . 118.59(13) ?
C6 C1 N1 . . 120.92(12) ?
C2 C1 N1 . . 120.80(12) ?
C2 C1 C6 . . 118.28(13) ?
C19 C20 H20 . . 120.0 ?
C21 C20 C19 . . 119.97(14) ?
C21 C20 H20 . . 120.0 ?
C20 C21 H21 . . 119.9 ?
C22 C21 C20 . . 120.27(16) ?
C22 C21 H21 . . 119.9 ?
C13 C14 H14 . . 119.9 ?
C15 C14 C13 . . 120.17(13) ?
C15 C14 H14 . . 119.9 ?
C7 C8 H8 . . 120.0 ?
C9 C8 C7 . . 119.93(13) ?
C9 C8 H8 . . 120.0 ?
C15 C16 H16 . . 120.3 ?
C17 C16 H16 . . 120.3 ?
C17 C16 C15 . . 119.38(12) ?
C1 C6 H6 . . 119.6 ?
C5 C6 C1 . . 120.71(13) ?
C5 C6 H6 . . 119.6 ?
C4 C3 H3 . . 119.3 ?
C2 C3 C4 . . 121.48(13) ?
C2 C3 H3 . . 119.3 ?
C1 C2 H2 . . 119.7 ?
C3 C2 C1 . . 120.70(12) ?
C3 C2 H2 . . 119.7 ?
C10 C9 Cl1 . . 118.44(12) ?
C8 C9 Cl1 . . 119.14(11) ?
C8 C9 C10 . . 122.41(14) ?
C19 C24 H24 . . 120.1 ?
C23 C24 C19 . . 119.81(15) ?
C23 C24 H24 . . 120.1 ?
C14 C15 C16 . . 120.46(13) ?
C14 C15 H15 . . 119.8 ?
C16 C15 H15 . . 119.8 ?
C7 C12 H12 . . 120.2 ?
C11 C12 C7 . . 119.52(14) ?
C11 C12 H12 . . 120.2 ?
C16 C17 H17 . . 119.6 ?
C18 C17 C16 . . 120.81(13) ?
C18 C17 H17 . . 119.6 ?
C10 C11 Cl2 . . 118.69(12) ?
C10 C11 C12 . . 122.51(13) ?
C12 C11 Cl2 . . 118.79(12) ?
C24 C23 H23 . . 119.7 ?
C22 C23 C24 . . 120.60(15) ?
C22 C23 H23 . . 119.7 ?
C13 C18 H18 . . 120.0 ?
C17 C18 C13 . . 119.91(13) ?
C17 C18 H18 . . 120.0 ?
C21 C22 H22 . . 120.1 ?
C23 C22 C21 . . 119.74(14) ?
C23 C22 H22 . . 120.1 ?
C4 C5 H5 . . 119.5 ?
C6 C5 C4 . . 120.99(12) ?
C6 C5 H5 . . 119.5 ?

loop_
_geom_bond_atom_site_label_1
_geom_bond_atom_site_label_2
_geom_bond_site_symmetry_2
_geom_bond_distance
_geom_bond_publ_flag
Cl1 C9 . 1.7435(15) ?
Cl2 C11 . 1.7359(14) ?
C4 C7 . 1.481(2) ?
C4 C3 . 1.3945(18) ?
C4 C5 . 1.401(2) ?
C13 N1 . 1.4182(16) ?
C13 C14 . 1.4007(18) ?
C13 C18 . 1.3977(19) ?
N1 C19 . 1.4226(17) ?
N1 C1 . 1.4105(18) ?
C19 C20 . 1.392(2) ?
C19 C24 . 1.3954(19) ?
C10 H10 . 0.9500 ?
C10 C9 . 1.388(2) ?
C10 C11 . 1.384(2) ?
C7 C8 . 1.405(2) ?
C7 C12 . 1.3985(18) ?
C1 C6 . 1.4010(18) ?
C1 C2 . 1.3968(19) ?
C20 H20 . 0.9500 ?
C20 C21 . 1.389(2) ?
C21 H21 . 0.9500 ?
C21 C22 . 1.388(3) ?
C14 H14 . 0.9500 ?
C14 C15 . 1.3889(18) ?
C8 H8 . 0.9500 ?
C8 C9 . 1.376(2) ?
C16 H16 . 0.9500 ?
C16 C15 . 1.390(2) ?
C16 C17 . 1.389(2) ?
C6 H6 . 0.9500 ?
C6 C5 . 1.385(2) ?
C3 H3 . 0.9500 ?
C3 C2 . 1.3809(19) ?
C2 H2 . 0.9500 ?
C24 H24 . 0.9500 ?
C24 C23 . 1.388(2) ?
C15 H15 . 0.9500 ?
C12 H12 . 0.9500 ?
C12 C11 . 1.388(2) ?
C17 H17 . 0.9500 ?
C17 C18 . 1.3889(18) ?
C23 H23 . 0.9500 ?
C23 C22 . 1.380(3) ?
C18 H18 . 0.9500 ?
C22 H22 . 0.9500 ?
C5 H5 . 0.9500 ?

loop_
_geom_torsion_atom_site_label_1
_geom_torsion_atom_site_label_2
_geom_torsion_atom_site_label_3
_geom_torsion_atom_site_label_4
_geom_torsion_site_symmetry_1
_geom_torsion_site_symmetry_2
_geom_torsion_site_symmetry_3
_geom_torsion_site_symmetry_4
_geom_torsion
_geom_torsion_publ_flag
C4 C7 C8 C9 . . . . 176.90(13) ?
C4 C7 C12 C11 . . . . -177.15(13) ?
C4 C3 C2 C1 . . . . 0.8(2) ?
C13 N1 C19 C20 . . . . -45.47(18) ?
C13 N1 C19 C24 . . . . 133.12(14) ?
C13 N1 C1 C6 . . . . 149.15(13) ?
C13 N1 C1 C2 . . . . -30.74(19) ?
C13 C14 C15 C16 . . . . 1.0(2) ?
N1 C13 C14 C15 . . . . 178.69(12) ?
N1 C13 C18 C17 . . . . -179.36(13) ?
N1 C19 C20 C21 . . . . 176.51(13) ?
N1 C19 C24 C23 . . . . -177.65(13) ?
N1 C1 C6 C5 . . . . 179.35(13) ?
N1 C1 C2 C3 . . . . 179.69(12) ?
C19 N1 C1 C6 . . . . -43.08(19) ?
C19 N1 C1 C2 . . . . 137.03(13) ?
C19 C20 C21 C22 . . . . 1.5(2) ?
C19 C24 C23 C22 . . . . 0.8(2) ?
C7 C4 C3 C2 . . . . -179.17(12) ?
C7 C4 C5 C6 . . . . 178.17(13) ?
C7 C8 C9 Cl1 . . . . -178.43(10) ?
C7 C8 C9 C10 . . . . 0.6(2) ?
C7 C12 C11 Cl2 . . . . -178.84(11) ?
C7 C12 C11 C10 . . . . -0.1(2) ?
C1 N1 C19 C20 . . . . 146.77(13) ?
C1 N1 C19 C24 . . . . -34.64(19) ?
C1 C6 C5 C4 . . . . 1.1(2) ?
C20 C19 C24 C23 . . . . 0.9(2) ?
C20 C21 C22 C23 . . . . 0.2(2) ?
C14 C13 N1 C19 . . . . 148.16(13) ?
C14 C13 N1 C1 . . . . -44.03(18) ?
C14 C13 C18 C17 . . . . 0.0(2) ?
C8 C7 C12 C11 . . . . 1.7(2) ?
C16 C17 C18 C13 . . . . 0.3(2) ?
C6 C1 C2 C3 . . . . -0.2(2) ?
C3 C4 C7 C8 . . . . 30.22(19) ?
C3 C4 C7 C12 . . . . -150.93(13) ?
C3 C4 C5 C6 . . . . -0.5(2) ?
C2 C1 C6 C5 . . . . -0.8(2) ?
C9 C10 C11 Cl2 . . . . 177.49(11) ?
C9 C10 C11 C12 . . . . -1.2(2) ?
C24 C19 C20 C21 . . . . -2.1(2) ?
C24 C23 C22 C21 . . . . -1.3(2) ?
C15 C16 C17 C18 . . . . 0.0(2) ?
C12 C7 C8 C9 . . . . -2.0(2) ?
C17 C16 C15 C14 . . . . -0.7(2) ?
C11 C10 C9 Cl1 . . . . -179.96(11) ?
C11 C10 C9 C8 . . . . 1.0(2) ?
C18 C13 N1 C19 . . . . -32.49(19) ?
C18 C13 N1 C1 . . . . 135.33(14) ?
C18 C13 C14 C15 . . . . -0.7(2) ?
C5 C4 C7 C8 . . . . -148.45(14) ?
C5 C4 C7 C12 . . . . 30.4(2) ?
C5 C4 C3 C2 . . . . -0.4(2) ?

_cod_database_fobs_code 1564917
